data_7210299
loop_
_publ_author_name
'Tan, Yan-Xi'
'He, Yan-Ping'
'Zhang, Ying'
'Zheng, Yan-Jun'
'Zhang, Jian'

_publ_section_title
;
 Solvent controlled assembly of four Mn(ii)-2,5-thiophenedicarboxylate
 frameworks with rod-packing architectures and magnetic properties
;
_journal_issue 30
_journal_name_full CrystEngComm
_journal_page_first 6009
_journal_paper_doi 10.1039/c3ce40677f
_journal_volume 15
_journal_year 2013
_chemical_formula_sum 'C30 H27 Mn3 N3 O15 S3'
_chemical_formula_weight 930.55
_chemical_name_systematic
; 
 ? 
;
_space_group_IT_number 14
_symmetry_cell_setting monoclinic
_symmetry_space_group_name_Hall '-P 2ybc'
_symmetry_space_group_name_H-M 'P 1 21/c 1'
_atom_sites_solution_hydrogens geom
_atom_sites_solution_primary direct
_atom_sites_solution_secondary difmap
_audit_creation_method SHELXL-97
_cell_angle_alpha 90.00
_cell_angle_beta 92.688(5)
_cell_angle_gamma 90.00
_cell_formula_units_Z 4
_cell_length_a 16.4733(12)
_cell_length_b 10.6596(6)
_cell_length_c 21.7791(13)
_cell_measurement_reflns_used 11827
_cell_measurement_temperature 293(2)
_cell_measurement_theta_max 27.4778
_cell_measurement_theta_min 2.1265
_cell_volume 3820.2(4)
_computing_cell_refinement 'Bruker XSCANS'
_computing_data_collection 'Bruker XSCANS'
_computing_data_reduction 'Bruker SHELXTL'
_computing_molecular_graphics 'Bruker SHELXTL'
_computing_publication_material 'Bruker SHELXTL'
_computing_structure_refinement 'SHELXL-97 (Sheldrick, 1997)'
_computing_structure_solution 'SHELXS-97 (Sheldrick, 1990)'
_diffrn_ambient_temperature 293(2)
_diffrn_detector_area_resol_mean none
_diffrn_measured_fraction_theta_full 0.992
_diffrn_measured_fraction_theta_max 0.992
_diffrn_measurement_device_type 'Bruker P4'
_diffrn_measurement_method '\w scans'
_diffrn_radiation_monochromator graphite
_diffrn_radiation_source 'fine-focus sealed tube'
_diffrn_radiation_type MoK\a
_diffrn_radiation_wavelength 0.71073
_diffrn_reflns_av_R_equivalents 0.0770
_diffrn_reflns_av_sigmaI/netI 0.0823
_diffrn_reflns_limit_h_max 21
_diffrn_reflns_limit_h_min -20
_diffrn_reflns_limit_k_max 10
_diffrn_reflns_limit_k_min -13
_diffrn_reflns_limit_l_max 28
_diffrn_reflns_limit_l_min -28
_diffrn_reflns_number 28075
_diffrn_reflns_theta_full 27.43
_diffrn_reflns_theta_max 27.43
_diffrn_reflns_theta_min 2.13
_diffrn_standards_decay_% none
_diffrn_standards_interval_count none
_diffrn_standards_interval_time none
_diffrn_standards_number none
_exptl_absorpt_coefficient_mu 1.211
_exptl_absorpt_correction_type none
_exptl_absorpt_process_details none
_exptl_crystal_colour yellow
_exptl_crystal_density_diffrn 1.618
_exptl_crystal_density_method 'not measured'
_exptl_crystal_description block
_exptl_crystal_F_000 1884
_exptl_crystal_size_max 0.23
_exptl_crystal_size_mid 0.19
_exptl_crystal_size_min 0.12
_refine_diff_density_max 1.327
_refine_diff_density_min -1.272
_refine_diff_density_rms 0.244
_refine_ls_extinction_method none
_refine_ls_goodness_of_fit_ref 1.113
_refine_ls_hydrogen_treatment none
_refine_ls_matrix_type full
_refine_ls_number_parameters 462
_refine_ls_number_reflns 8656
_refine_ls_number_restraints 0
_refine_ls_restrained_S_all 1.113
_refine_ls_R_factor_all 0.0860
_refine_ls_R_factor_gt 0.0644
_refine_ls_shift/su_max 0.034
_refine_ls_shift/su_mean 0.001
_refine_ls_structure_factor_coef Fsqd
_refine_ls_weighting_details 'calc w=1/[\s^2^(Fo^2^)+(0.1070P)^2^+0.0000P] where P=(Fo^2^+2Fc^2^)/3'
_refine_ls_weighting_scheme calc
_refine_ls_wR_factor_gt 0.1795
_refine_ls_wR_factor_ref 0.2088
_reflns_number_gt 7172
_reflns_number_total 8656
_reflns_threshold_expression >2sigma(I)
_cod_data_source_file c3ce40677f.txt
_cod_data_source_block 2_CCDC_934688
_cod_depositor_comments
;
The following automatic conversions were performed:

'_symmetry_cell_setting' value 'Monoclinic' changed to 'monoclinic'
according to /home/saulius/struct/CIF-dictionaries/cif_core.dic
dictionary named 'cif_core.dic' version 2.4.2 from 2011-04-26.

Automatic conversion script
Id: cif_fix_values 1891 2012-01-12 08:04:46Z andrius 
;
_cod_original_sg_symbol_H-M P2(1)/c
_cod_database_code 7210299

loop_
_symmetry_equiv_pos_as_xyz
'x, y, z'
'-x, y+1/2, -z+1/2'
'-x, -y, -z'
'x, -y-1/2, z-1/2'

loop_
_atom_site_label
_atom_site_type_symbol
_atom_site_fract_x
_atom_site_fract_y
_atom_site_fract_z
_atom_site_U_iso_or_equiv
_atom_site_adp_type
_atom_site_occupancy
_atom_site_symmetry_multiplicity
_atom_site_calc_flag
_atom_site_refinement_flags
Mn1 Mn 0.26134(4) 0.30605(6) -0.13458(3) 0.02195(18) Uani 1 1 d .
Mn2 Mn 0.24741(4) 0.26517(6) 0.02553(3) 0.02176(18) Uani 1 1 d .
Mn3 Mn 0.22672(4) 0.07881(6) 0.18757(3) 0.02095(17) Uani 1 1 d .
S1 S 0.49356(8) 0.44511(13) 0.14572(5) 0.0378(3) Uani 1 1 d .
S2 S -0.00783(7) 0.36916(13) 0.19653(5) 0.0346(3) Uani 1 1 d .
S3 S 0.22711(8) 0.71832(11) 0.04261(5) 0.0314(3) Uani 1 1 d .
O1 O 0.3419(2) 0.3265(4) 0.09011(17) 0.0445(9) Uani 1 1 d .
O2 O 0.3145(3) 0.2144(5) 0.1730(2) 0.0627(13) Uani 1 1 d .
O3 O 0.2203(3) 0.4544(3) 0.00691(17) 0.0434(9) Uani 1 1 d .
O4 O 0.2727(2) 1.0756(3) 0.03906(17) 0.0394(9) Uani 1 1 d .
O5 O 0.2895(2) 0.1240(4) -0.17248(17) 0.0428(9) Uani 1 1 d .
O6 O 0.6394(2) 0.6057(3) 0.17596(16) 0.0373(8) Uani 1 1 d .
O7 O -0.1630(2) 0.6485(4) 0.19722(15) 0.0357(8) Uani 1 1 d .
O8 O 0.2231(2) 0.9556(3) 0.11307(15) 0.0408(9) Uani 1 1 d .
O9 O -0.1357(2) 0.4893(4) 0.26131(15) 0.0407(9) Uani 1 1 d .
O10 O 0.1361(2) 0.2194(4) 0.16943(16) 0.0400(9) Uani 1 1 d .
O11 O 0.1323(2) 0.2539(3) 0.06795(15) 0.0337(8) Uani 1 1 d .
O12 O 0.2434(2) 0.4822(3) -0.09259(16) 0.0413(9) Uani 1 1 d .
O13 O 0.6865(2) 0.4860(4) 0.25482(18) 0.0498(10) Uani 1 1 d .
O14 O 0.34023(19) 0.2589(3) -0.05025(14) 0.0313(7) Uani 1 1 d .
O15 O 0.17933(19) 0.2083(3) -0.06757(14) 0.0311(7) Uani 1 1 d .
C5 C 0.4652(4) 0.1959(10) -0.0940(3) 0.084(3) Uani 1 1 d .
H5A H 0.4622 0.2552 -0.1278 0.101 Uiso 1 1 calc R
H5B H 0.4471 0.1148 -0.1096 0.101 Uiso 1 1 calc R
N2 N 0.2168(3) 0.0655(5) -0.2592(2) 0.0537(13) Uani 1 1 d .
H2A H 0.1846 0.1291 -0.2607 0.064 Uiso 1 1 calc R
N3 N 0.0520(3) 0.1600(6) -0.0393(2) 0.0506(13) Uani 1 1 d .
H3A H 0.0575 0.1881 -0.0024 0.061 Uiso 1 1 calc R
C1 C 0.5453(8) 0.2208(14) -0.0042(6) 0.143(5) Uiso 1 1 d .
H1B H 0.5813 0.2906 0.0058 0.171 Uiso 1 1 calc R
H1C H 0.5605 0.1502 0.0220 0.171 Uiso 1 1 calc R
C2 C 0.5482(7) 0.1866(12) -0.0696(5) 0.114(4) Uiso 1 1 d .
H2B H 0.5831 0.2438 -0.0909 0.137 Uiso 1 1 calc R
H2C H 0.5686 0.1019 -0.0741 0.137 Uiso 1 1 calc R
C3 C 0.0046(6) 0.0297(10) -0.1203(5) 0.098(3) Uiso 1 1 d .
H3B H 0.0141 -0.0570 -0.1086 0.117 Uiso 1 1 calc R
H3C H -0.0348 0.0322 -0.1548 0.117 Uiso 1 1 calc R
C4 C 0.2701(6) -0.1283(11) -0.2788(5) 0.112(3) Uiso 1 1 d .
H4A H 0.3074 -0.1530 -0.3098 0.134 Uiso 1 1 calc R
H4B H 0.2410 -0.2023 -0.2661 0.134 Uiso 1 1 calc R
N1 N 0.4594(6) 0.2564(9) 0.0031(5) 0.120(3) Uiso 1 1 d .
H1A H 0.4415 0.2868 0.0365 0.144 Uiso 1 1 calc R
C6 C 0.0829(4) 0.0929(8) -0.1363(3) 0.069(2) Uani 1 1 d .
H6A H 0.0734 0.1520 -0.1698 0.082 Uiso 1 1 calc R
H6B H 0.1226 0.0315 -0.1483 0.082 Uiso 1 1 calc R
C7 C 0.4133(3) 0.2365(7) -0.0469(2) 0.0483(15) Uani 1 1 d .
C8 C -0.0249(4) 0.1071(10) -0.0657(4) 0.089(3) Uani 1 1 d .
H8A H -0.0623 0.1727 -0.0795 0.106 Uiso 1 1 calc R
H8B H -0.0511 0.0541 -0.0362 0.106 Uiso 1 1 calc R
C9 C 0.3160(5) -0.0718(6) -0.2248(3) 0.068(2) Uani 1 1 d .
H9A H 0.3726 -0.0591 -0.2336 0.082 Uiso 1 1 calc R
H9B H 0.3132 -0.1252 -0.1889 0.082 Uiso 1 1 calc R
C10 C 0.4658(4) 0.2887(6) 0.2298(3) 0.0522(17) Uani 1 1 d .
H10A H 0.4413 0.2277 0.2532 0.063 Uiso 1 1 calc R
C11 C 0.2120(6) -0.0335(8) -0.3045(3) 0.082(3) Uani 1 1 d .
H11A H 0.2281 -0.0036 -0.3442 0.098 Uiso 1 1 calc R
H11B H 0.1574 -0.0676 -0.3088 0.098 Uiso 1 1 calc R
C12 C -0.0458(4) 0.5284(6) 0.1129(2) 0.0455(14) Uani 1 1 d .
H12A H -0.0702 0.5951 0.0915 0.055 Uiso 1 1 calc R
C13 C 0.2509(3) 0.8706(5) -0.0457(2) 0.0376(11) Uani 1 1 d .
H13A H 0.2597 0.9435 -0.0679 0.045 Uiso 1 1 calc R
C14 C 0.4333(3) 0.3306(5) 0.1755(2) 0.0360(11) Uani 1 1 d .
C15 C 0.5402(4) 0.3458(6) 0.2477(3) 0.0535(17) Uani 1 1 d .
H15A H 0.5702 0.3261 0.2836 0.064 Uiso 1 1 calc R
C16 C 0.0144(3) 0.4522(6) 0.0887(2) 0.0406(13) Uani 1 1 d .
H16A H 0.0331 0.4616 0.0493 0.049 Uiso 1 1 calc R
C17 C 0.1115(3) 0.1599(5) -0.0783(2) 0.0329(10) Uani 1 1 d .
C18 C 0.3571(3) 0.2879(5) 0.1437(2) 0.0345(11) Uani 1 1 d .
C19 C 0.0422(3) 0.3632(5) 0.1289(2) 0.0305(10) Uani 1 1 d .
C20 C 0.2744(4) 0.0513(5) -0.2149(2) 0.0385(11) Uani 1 1 d .
C21 C 0.2461(4) 0.7491(5) -0.0724(2) 0.0419(13) Uani 1 1 d .
H21A H 0.2507 0.7335 -0.1141 0.050 Uiso 1 1 calc R
C22 C 0.2454(3) 0.9752(4) 0.0592(2) 0.0281(9) Uani 1 1 d .
C23 C 0.6360(3) 0.5152(5) 0.2124(2) 0.0307(10) Uani 1 1 d .
C24 C 0.5629(3) 0.4328(5) 0.2065(2) 0.0310(10) Uani 1 1 d .
C25 C 0.2341(3) 0.6581(4) -0.0299(2) 0.0290(10) Uani 1 1 d .
C26 C -0.1257(3) 0.5472(5) 0.2122(2) 0.0305(10) Uani 1 1 d .
C27 C 0.1086(3) 0.2714(4) 0.12172(19) 0.0257(9) Uani 1 1 d .
C28 C 0.2410(3) 0.8681(4) 0.0166(2) 0.0278(9) Uani 1 1 d .
C29 C 0.2319(3) 0.5196(4) -0.0392(2) 0.0309(10) Uani 1 1 d .
C30 C -0.0650(3) 0.4946(5) 0.1711(2) 0.0313(10) Uani 1 1 d .

loop_
_atom_site_aniso_label
_atom_site_aniso_U_11
_atom_site_aniso_U_22
_atom_site_aniso_U_33
_atom_site_aniso_U_23
_atom_site_aniso_U_13
_atom_site_aniso_U_12
Mn1 0.0236(3) 0.0231(3) 0.0189(3) -0.0017(2) -0.0014(2) 0.0003(2)
Mn2 0.0249(4) 0.0200(3) 0.0201(3) -0.0007(2) -0.0012(2) -0.0016(2)
Mn3 0.0199(3) 0.0230(3) 0.0197(3) 0.0004(2) -0.0019(2) -0.0001(2)
S1 0.0371(7) 0.0473(8) 0.0278(6) 0.0080(5) -0.0095(5) -0.0195(6)
S2 0.0378(7) 0.0443(7) 0.0223(5) 0.0070(5) 0.0069(4) 0.0182(5)
S3 0.0492(7) 0.0216(5) 0.0237(5) -0.0013(4) 0.0039(5) -0.0006(5)
O1 0.044(2) 0.049(2) 0.0395(19) -0.0003(18) -0.0143(16) -0.0156(18)
O2 0.054(3) 0.079(3) 0.055(3) 0.001(2) -0.003(2) -0.043(2)
O3 0.070(3) 0.0231(17) 0.0380(19) 0.0003(16) 0.0089(18) 0.0025(17)
O4 0.057(2) 0.0161(16) 0.045(2) -0.0027(15) 0.0006(17) 0.0025(14)
O5 0.050(2) 0.037(2) 0.0416(19) -0.0122(17) 0.0017(16) 0.0073(17)
O6 0.0323(19) 0.038(2) 0.0424(19) -0.0006(17) 0.0040(15) -0.0101(15)
O7 0.0292(17) 0.046(2) 0.0306(16) -0.0095(16) -0.0070(13) 0.0182(15)
O8 0.063(2) 0.0327(19) 0.0267(16) -0.0075(15) 0.0076(16) -0.0045(17)
O9 0.042(2) 0.051(2) 0.0298(17) -0.0036(17) 0.0064(14) 0.0183(17)
O10 0.047(2) 0.043(2) 0.0298(17) 0.0051(16) -0.0013(15) 0.0243(17)
O11 0.0335(19) 0.041(2) 0.0267(16) -0.0031(15) 0.0075(13) 0.0074(15)
O12 0.065(2) 0.0260(18) 0.0324(17) -0.0094(15) -0.0003(16) 0.0056(17)
O13 0.042(2) 0.056(3) 0.049(2) 0.002(2) -0.0231(17) -0.0170(19)
O14 0.0240(17) 0.043(2) 0.0268(16) 0.0050(14) -0.0007(12) 0.0028(14)
O15 0.0290(17) 0.042(2) 0.0224(15) -0.0043(14) -0.0023(12) -0.0085(14)
C5 0.042(4) 0.154(9) 0.057(4) 0.009(5) 0.003(3) 0.021(5)
N2 0.072(4) 0.039(3) 0.049(3) -0.003(2) -0.014(3) 0.009(2)
N3 0.034(2) 0.080(4) 0.038(2) -0.002(2) -0.0005(19) -0.009(2)
C6 0.057(4) 0.119(7) 0.030(3) -0.018(3) 0.001(3) -0.042(4)
C7 0.025(3) 0.087(5) 0.033(3) 0.006(3) -0.005(2) 0.002(3)
C8 0.043(4) 0.156(9) 0.066(5) 0.014(5) -0.004(3) -0.040(5)
C9 0.109(6) 0.040(4) 0.056(4) -0.012(3) -0.002(4) 0.030(4)
C10 0.050(3) 0.068(4) 0.038(3) 0.018(3) -0.009(2) -0.034(3)
C11 0.130(7) 0.060(5) 0.052(4) -0.019(4) -0.027(4) 0.004(5)
C12 0.059(3) 0.049(3) 0.029(2) 0.012(2) 0.007(2) 0.029(3)
C13 0.062(3) 0.022(2) 0.029(2) 0.002(2) 0.007(2) 0.000(2)
C14 0.033(3) 0.041(3) 0.033(2) 0.000(2) -0.0009(19) -0.018(2)
C15 0.055(4) 0.066(4) 0.037(3) 0.023(3) -0.018(2) -0.031(3)
C16 0.044(3) 0.057(3) 0.022(2) 0.012(2) 0.011(2) 0.023(3)
C17 0.026(2) 0.042(3) 0.031(2) 0.001(2) -0.0051(18) -0.005(2)
C18 0.029(2) 0.039(3) 0.036(2) -0.007(2) -0.0009(19) -0.013(2)
C19 0.028(2) 0.038(3) 0.026(2) 0.000(2) 0.0005(17) 0.0110(19)
C20 0.054(3) 0.031(3) 0.032(2) 0.002(2) 0.007(2) 0.001(2)
C21 0.079(4) 0.027(3) 0.020(2) -0.0052(19) 0.006(2) 0.004(2)
C22 0.028(2) 0.024(2) 0.031(2) -0.0024(19) -0.0043(17) 0.0014(18)
C23 0.026(2) 0.037(3) 0.030(2) -0.011(2) 0.0033(17) -0.0086(19)
C24 0.031(2) 0.036(3) 0.026(2) -0.0012(19) -0.0036(18) -0.0093(19)
C25 0.039(3) 0.022(2) 0.026(2) -0.0045(18) -0.0035(18) 0.0001(18)
C26 0.030(2) 0.037(3) 0.024(2) -0.0052(19) -0.0037(17) 0.0076(19)
C27 0.026(2) 0.027(2) 0.023(2) -0.0011(18) -0.0005(16) 0.0032(17)
C28 0.036(2) 0.018(2) 0.029(2) -0.0005(18) 0.0038(18) 0.0006(17)
C29 0.038(3) 0.021(2) 0.033(2) -0.0033(19) -0.0036(19) 0.0024(18)
C30 0.031(2) 0.039(3) 0.024(2) 0.000(2) 0.0009(17) 0.014(2)

loop_
_atom_type_symbol
_atom_type_description
_atom_type_scat_dispersion_real
_atom_type_scat_dispersion_imag
_atom_type_scat_source
C C 0.0033 0.0016 'International Tables Vol C Tables 4.2.6.8 and 6.1.1.4'
H H 0.0000 0.0000 'International Tables Vol C Tables 4.2.6.8 and 6.1.1.4'
N N 0.0061 0.0033 'International Tables Vol C Tables 4.2.6.8 and 6.1.1.4'
O O 0.0106 0.0060 'International Tables Vol C Tables 4.2.6.8 and 6.1.1.4'
S S 0.1246 0.1234 'International Tables Vol C Tables 4.2.6.8 and 6.1.1.4'
Mn Mn 0.3368 0.7283 'International Tables Vol C Tables 4.2.6.8 and 6.1.1.4'

loop_
_geom_angle_atom_site_label_1
_geom_angle_atom_site_label_2
_geom_angle_atom_site_label_3
_geom_angle
_geom_angle_site_symmetry_1
_geom_angle_site_symmetry_3
O12 Mn1 O6 85.18(15) . 3_665
O12 Mn1 O7 87.54(14) . 3_565
O6 Mn1 O7 101.85(14) 3_665 3_565
O12 Mn1 O5 174.92(15) . .
O6 Mn1 O5 93.02(15) 3_665 .
O7 Mn1 O5 97.47(14) 3_565 .
O12 Mn1 O14 86.13(14) . .
O6 Mn1 O14 91.06(13) 3_665 .
O7 Mn1 O14 165.08(13) 3_565 .
O5 Mn1 O14 89.17(14) . .
O12 Mn1 O15 91.72(14) . .
O6 Mn1 O15 164.32(13) 3_665 .
O7 Mn1 O15 93.34(13) 3_565 .
O5 Mn1 O15 88.76(14) . .
O14 Mn1 O15 73.38(12) . .
O4 Mn2 O3 176.94(15) 1_545 .
O4 Mn2 O1 93.91(15) 1_545 .
O3 Mn2 O1 88.60(16) . .
O4 Mn2 O11 93.42(14) 1_545 .
O3 Mn2 O11 87.30(14) . .
O1 Mn2 O11 111.21(14) . .
O4 Mn2 O14 86.45(14) 1_545 .
O3 Mn2 O14 91.82(13) . .
O1 Mn2 O14 89.59(14) . .
O11 Mn2 O14 159.14(13) . .
O4 Mn2 O15 87.48(14) 1_545 .
O3 Mn2 O15 89.57(14) . .
O1 Mn2 O15 160.79(14) . .
O11 Mn2 O15 87.79(12) . .
O14 Mn2 O15 71.35(11) . .
O2 Mn3 O8 108.25(17) . 1_545
O2 Mn3 O13 87.72(19) . 2_645
O8 Mn3 O13 99.30(16) 1_545 2_645
O2 Mn3 O9 154.30(17) . 2_545
O8 Mn3 O9 97.44(14) 1_545 2_545
O13 Mn3 O9 87.32(16) 2_645 2_545
O2 Mn3 O10 88.23(19) . .
O8 Mn3 O10 107.65(15) 1_545 .
O13 Mn3 O10 152.64(15) 2_645 .
O9 Mn3 O10 84.71(15) 2_545 .
C24 S1 C14 91.7(2) . .
C30 S2 C19 91.8(2) . .
C28 S3 C25 91.6(2) . .
C18 O1 Mn2 128.1(3) . .
C18 O2 Mn3 158.0(4) . .
C29 O3 Mn2 130.8(3) . .
C22 O4 Mn2 144.0(3) . 1_565
C20 O5 Mn1 144.7(4) . .
C23 O6 Mn1 132.0(3) . 3_665
C26 O7 Mn1 134.4(3) . 3_565
C22 O8 Mn3 128.3(3) . 1_565
C26 O9 Mn3 110.4(3) . 2
C27 O10 Mn3 133.6(3) . .
C27 O11 Mn2 134.8(3) . .
C29 O12 Mn1 135.6(3) . .
C23 O13 Mn3 137.1(4) . 2_655
C7 O14 Mn1 128.2(3) . .
C7 O14 Mn2 130.2(3) . .
Mn1 O14 Mn2 101.57(13) . .
C17 O15 Mn1 128.5(3) . .
C17 O15 Mn2 131.1(3) . .
Mn1 O15 Mn2 99.25(12) . .
C7 C5 C2 110.1(7) . .
C7 C5 H5A 109.6 . .
C2 C5 H5A 109.6 . .
C7 C5 H5B 109.6 . .
C2 C5 H5B 109.6 . .
H5A C5 H5B 108.2 . .
C20 N2 C11 115.3(6) . .
C20 N2 H2A 122.4 . .
C11 N2 H2A 122.4 . .
C17 N3 C8 113.4(5) . .
C17 N3 H3A 123.3 . .
C8 N3 H3A 123.3 . .
C2 C1 N1 104.0(11) . .
C2 C1 H1B 111.0 . .
N1 C1 H1B 111.0 . .
C2 C1 H1C 110.9 . .
N1 C1 H1C 111.0 . .
H1B C1 H1C 109.0 . .
C5 C2 C1 105.3(10) . .
C5 C2 H2B 110.7 . .
C1 C2 H2B 110.7 . .
C5 C2 H2C 110.7 . .
C1 C2 H2C 110.7 . .
H2B C2 H2C 108.8 . .
C6 C3 C8 104.1(7) . .
C6 C3 H3B 110.9 . .
C8 C3 H3B 110.9 . .
C6 C3 H3C 110.9 . .
C8 C3 H3C 110.9 . .
H3B C3 H3C 109.0 . .
C11 C4 C9 108.4(8) . .
C11 C4 H4A 110.0 . .
C9 C4 H4A 110.0 . .
C11 C4 H4B 110.0 . .
C9 C4 H4B 110.0 . .
H4A C4 H4B 108.4 . .
C7 N1 C1 112.8(10) . .
C7 N1 H1A 123.6 . .
C1 N1 H1A 123.6 . .
C3 C6 C17 104.8(5) . .
C3 C6 H6A 110.8 . .
C17 C6 H6A 110.8 . .
C3 C6 H6B 110.8 . .
C17 C6 H6B 110.8 . .
H6A C6 H6B 108.9 . .
O14 C7 N1 123.1(7) . .
O14 C7 C5 129.2(5) . .
N1 C7 C5 107.5(7) . .
N3 C8 C3 102.0(6) . .
N3 C8 H8A 111.4 . .
C3 C8 H8A 111.4 . .
N3 C8 H8B 111.4 . .
C3 C8 H8B 111.4 . .
H8A C8 H8B 109.2 . .
C4 C9 C20 104.3(7) . .
C4 C9 H9A 110.9 . .
C20 C9 H9A 110.9 . .
C4 C9 H9B 110.9 . .
C20 C9 H9B 110.9 . .
H9A C9 H9B 108.9 . .
C14 C10 C15 113.8(5) . .
C14 C10 H10A 123.1 . .
C15 C10 H10A 123.1 . .
N2 C11 C4 103.1(7) . .
N2 C11 H11A 111.1 . .
C4 C11 H11A 111.1 . .
N2 C11 H11B 111.1 . .
C4 C11 H11B 111.1 . .
H11A C11 H11B 109.1 . .
C30 C12 C16 113.2(4) . .
C30 C12 H12A 123.4 . .
C16 C12 H12A 123.4 . .
C28 C13 C21 112.3(4) . .
C28 C13 H13A 123.8 . .
C21 C13 H13A 123.8 . .
C10 C14 C18 127.0(5) . .
C10 C14 S1 110.7(4) . .
C18 C14 S1 122.3(4) . .
C24 C15 C10 112.2(5) . .
C24 C15 H15A 123.9 . .
C10 C15 H15A 123.9 . .
C19 C16 C12 112.6(4) . .
C19 C16 H16A 123.7 . .
C12 C16 H16A 123.7 . .
O15 C17 N3 124.4(5) . .
O15 C17 C6 126.7(5) . .
N3 C17 C6 108.9(4) . .
O2 C18 O1 126.1(5) . .
O2 C18 C14 116.2(5) . .
O1 C18 C14 117.7(4) . .
C16 C19 C27 128.5(4) . .
C16 C19 S2 111.5(3) . .
C27 C19 S2 120.0(3) . .
O5 C20 N2 126.1(5) . .
O5 C20 C9 125.8(6) . .
N2 C20 C9 108.1(5) . .
C25 C21 C13 112.3(4) . .
C25 C21 H21A 123.9 . .
C13 C21 H21A 123.9 . .
O4 C22 O8 126.4(4) . .
O4 C22 C28 116.8(4) . .
O8 C22 C28 116.8(4) . .
O6 C23 O13 127.6(4) . .
O6 C23 C24 117.4(4) . .
O13 C23 C24 115.0(4) . .
C15 C24 C23 126.4(5) . .
C15 C24 S1 111.6(4) . .
C23 C24 S1 121.9(4) . .
C21 C25 C29 128.1(4) . .
C21 C25 S3 112.2(4) . .
C29 C25 S3 119.6(3) . .
O9 C26 O7 123.7(4) . .
O9 C26 C30 116.6(4) . .
O7 C26 C30 119.7(4) . .
O10 C27 O11 126.2(4) . .
O10 C27 C19 116.6(4) . .
O11 C27 C19 117.2(4) . .
C13 C28 C22 127.1(4) . .
C13 C28 S3 111.6(4) . .
C22 C28 S3 121.2(3) . .
O3 C29 O12 127.4(4) . .
O3 C29 C25 116.7(4) . .
O12 C29 C25 115.9(4) . .
C12 C30 C26 130.6(4) . .
C12 C30 S2 110.9(4) . .
C26 C30 S2 118.5(3) . .

loop_
_geom_bond_atom_site_label_1
_geom_bond_atom_site_label_2
_geom_bond_distance
_geom_bond_site_symmetry_2
Mn1 O12 2.116(3) .
Mn1 O6 2.123(3) 3_665
Mn1 O7 2.125(3) 3_565
Mn1 O5 2.167(4) .
Mn1 O14 2.256(3) .
Mn1 O15 2.286(3) .
Mn2 O4 2.081(3) 1_545
Mn2 O3 2.101(4) .
Mn2 O1 2.150(3) .
Mn2 O11 2.152(3) .
Mn2 O14 2.303(3) .
Mn2 O15 2.350(3) .
Mn3 O2 2.079(4) .
Mn3 O8 2.086(3) 1_545
Mn3 O13 2.104(3) 2_645
Mn3 O9 2.135(3) 2_545
Mn3 O10 2.139(3) .
S1 C24 1.713(5) .
S1 C14 1.719(5) .
S2 C30 1.712(5) .
S2 C19 1.722(5) .
S3 C28 1.713(5) .
S3 C25 1.714(4) .
O1 C18 1.252(6) .
O2 C18 1.247(6) .
O3 C29 1.243(6) .
O4 C22 1.249(6) .
O4 Mn2 2.081(3) 1_565
O5 C20 1.222(6) .
O6 C23 1.252(6) .
O6 Mn1 2.123(3) 3_665
O7 C26 1.276(6) .
O7 Mn1 2.125(3) 3_565
O8 C22 1.263(6) .
O8 Mn3 2.086(3) 1_565
O9 C26 1.252(6) .
O9 Mn3 2.135(3) 2
O10 C27 1.244(5) .
O11 C27 1.265(5) .
O12 C29 1.253(6) .
O13 C23 1.253(6) .
O13 Mn3 2.104(3) 2_655
O14 C7 1.225(6) .
O15 C17 1.242(5) .
C5 C7 1.434(9) .
C5 C2 1.447(12) .
C5 H5A 0.9700 .
C5 H5B 0.9700 .
N2 C20 1.330(7) .
N2 C11 1.444(8) .
N2 H2A 0.8600 .
N3 C17 1.327(7) .
N3 C8 1.478(8) .
N3 H3A 0.8600 .
C1 C2 1.475(16) .
C1 N1 1.480(15) .
C1 H1B 0.9700 .
C1 H1C 0.9700 .
C2 H2B 0.9700 .
C2 H2C 0.9700 .
C3 C6 1.509(11) .
C3 C8 1.546(13) .
C3 H3B 0.9700 .
C3 H3C 0.9700 .
C4 C11 1.483(12) .
C4 C9 1.495(12) .
C4 H4A 0.9700 .
C4 H4B 0.9700 .
N1 C7 1.315(11) .
N1 H1A 0.8600 .
C6 C17 1.509(7) .
C6 H6A 0.9700 .
C6 H6B 0.9700 .
C8 H8A 0.9700 .
C8 H8B 0.9700 .
C9 C20 1.501(8) .
C9 H9A 0.9700 .
C9 H9B 0.9700 .
C10 C14 1.351(7) .
C10 C15 1.407(7) .
C10 H10A 0.9300 .
C11 H11A 0.9700 .
C11 H11B 0.9700 .
C12 C30 1.370(6) .
C12 C16 1.404(7) .
C12 H12A 0.9300 .
C13 C28 1.374(6) .
C13 C21 1.420(7) .
C13 H13A 0.9300 .
C14 C18 1.476(6) .
C15 C24 1.354(7) .
C15 H15A 0.9300 .
C16 C19 1.357(7) .
C16 H16A 0.9300 .
C19 C27 1.481(6) .
C21 C25 1.361(7) .
C21 H21A 0.9300 .
C22 C28 1.471(6) .
C23 C24 1.491(6) .
C25 C29 1.490(6) .
C26 C30 1.483(6) .
